data_2240058
loop_
_publ_author_name
'Govindaraj, J.'
'Raja, R.'
'Suresh, M.'
'Raghunathan, R.'
'SubbiahPandi, A.'

_publ_section_title
;
 Crystal structures of methyl
 3-phenyl-4,5-dihydro-1<i>H</i>,3<i>H</i>-benzo[4,5]imidazo[2,1-<i>c</i>][1,4]oxazepine-4-carboxylate
 and methyl
 1-methyl-3-phenyl-4,5-dihydro-1<i>H</i>,3<i>H</i>-benzo[4,5]imidazo[2,1-<i>c</i>][1,4]oxazepine-4-carboxylate
;
_journal_coeditor_code SU2789
_journal_issue 11
_journal_name_full 'Acta Crystallographica Section E'
_journal_page_first 316
_journal_page_last 318
_journal_paper_doi 10.1107/S1600536814021655
_journal_volume 70
_journal_year 2014
_chemical_formula_iupac 'C19 H18 N2 O3'
_chemical_formula_moiety 'C19 H18 N2 O3'
_chemical_formula_sum 'C19 H18 N2 O3'
_chemical_formula_weight 322.35
_chemical_name_systematic
;
Methyl 3-phenyl-1,3,4,5-tetrahydro-2-benzoxepine-4-carboxylate
;
_space_group_IT_number 29
_symmetry_cell_setting orthorhombic
_symmetry_space_group_name_Hall 'P 2c -2ac'
_symmetry_space_group_name_H-M 'P c a 21'
_atom_sites_solution_hydrogens geom
_atom_sites_solution_primary direct
_atom_sites_solution_secondary difmap
_audit_creation_method SHELXL-97
_cell_angle_alpha 90.00
_cell_angle_beta 90.00
_cell_angle_gamma 90.00
_cell_formula_units_Z 4
_cell_length_a 9.9238(13)
_cell_length_b 7.3322(10)
_cell_length_c 23.028(3)
_cell_measurement_reflns_used 2782
_cell_measurement_temperature 293(2)
_cell_measurement_theta_max 26.94
_cell_measurement_theta_min 2.78
_cell_volume 1675.6(4)
_computing_cell_refinement
;
<i>SAINT</i> (Bruker, 2008)
;
_computing_data_collection
;
<i>APEX2</i> (Bruker, 2008)
;
_computing_data_reduction
;
<i>SAINT</i> (Bruker, 2008)
;
_computing_molecular_graphics
;
<i>PLATON</i> (Spek, 2009)
;
_computing_publication_material
;
<i>SHELXL97</i> (Sheldrick, 2008) and <i>PLATON</i> (Spek, 2009)
;
_computing_structure_refinement
;
SHELXL97 (Sheldrick, 2008)
;
_computing_structure_solution
;
SHELXS97 (Sheldrick, 2008)
;
_diffrn_ambient_temperature 293(2)
_diffrn_measured_fraction_theta_full 0.995
_diffrn_measured_fraction_theta_max 0.995
_diffrn_measurement_device_type 'Bruker SMART APEXII CCD'
_diffrn_measurement_method '\w and \f scans'
_diffrn_radiation_monochromator graphite
_diffrn_radiation_source 'fine-focus sealed tube'
_diffrn_radiation_type MoK\a
_diffrn_radiation_wavelength 0.71073
_diffrn_reflns_av_R_equivalents 0.0232
_diffrn_reflns_av_sigmaI/netI 0.0222
_diffrn_reflns_limit_h_max 12
_diffrn_reflns_limit_h_min -12
_diffrn_reflns_limit_k_max 9
_diffrn_reflns_limit_k_min -8
_diffrn_reflns_limit_l_max 29
_diffrn_reflns_limit_l_min -29
_diffrn_reflns_number 15223
_diffrn_reflns_theta_full 26.94
_diffrn_reflns_theta_max 26.94
_diffrn_reflns_theta_min 2.78
_exptl_absorpt_coefficient_mu 0.087
_exptl_absorpt_correction_T_max 0.984
_exptl_absorpt_correction_T_min 0.982
_exptl_absorpt_correction_type multi-scan
_exptl_absorpt_process_details
;
(<i>SADABS</i>; Bruker, 2008)
;
_exptl_crystal_colour colourless
_exptl_crystal_density_diffrn 1.278
_exptl_crystal_density_method 'not measured'
_exptl_crystal_description block
_exptl_crystal_F_000 680
_exptl_crystal_size_max 0.21
_exptl_crystal_size_mid 0.19
_exptl_crystal_size_min 0.18
_refine_diff_density_max 0.126
_refine_diff_density_min -0.132
_refine_ls_extinction_method none
_refine_ls_goodness_of_fit_ref 1.044
_refine_ls_hydrogen_treatment constr
_refine_ls_matrix_type full
_refine_ls_number_parameters 217
_refine_ls_number_reflns 3587
_refine_ls_number_restraints 1
_refine_ls_restrained_S_all 1.044
_refine_ls_R_factor_all 0.0562
_refine_ls_R_factor_gt 0.0361
_refine_ls_shift/su_max 0.000
_refine_ls_shift/su_mean 0.000
_refine_ls_structure_factor_coef Fsqd
_refine_ls_weighting_details 'calc w=1/[\s^2^(Fo^2^)+(0.0360P)^2^+0.2289P] where P=(Fo^2^+2Fc^2^)/3'
_refine_ls_weighting_scheme calc
_refine_ls_wR_factor_gt 0.0787
_refine_ls_wR_factor_ref 0.0888
_reflns_number_gt 2782
_reflns_number_total 3639
_reflns_threshold_expression I>2sigma(I)
_cod_data_source_file su2789sup1.cif
_cod_data_source_block I
_cod_database_code 2240058
_cod_database_fobs_code 2240058

loop_
_symmetry_equiv_pos_as_xyz
'x, y, z'
'-x, -y, z+1/2'
'-x+1/2, y, z+1/2'
'x+1/2, -y, z'

loop_
_atom_site_type_symbol
_atom_site_label
_atom_site_fract_x
_atom_site_fract_y
_atom_site_fract_z
_atom_site_U_iso_or_equiv
_atom_site_adp_type
_atom_site_calc_flag
_atom_site_refinement_flags
_atom_site_occupancy
_atom_site_symmetry_multiplicity
C C1 0.4382(2) 0.3837(4) 0.11593(9) 0.0668(6) Uani d . 1 1
C C2 0.3291(3) 0.3704(5) 0.07782(11) 0.0965(11) Uani d . 1 1
H H2 0.2752 0.4711 0.0698 0.116 Uiso calc R 1 1
C C3 0.3040(3) 0.2059(7) 0.05276(12) 0.1077(13) Uani d . 1 1
H H3 0.2330 0.1956 0.0266 0.129 Uiso calc R 1 1
C C4 0.3806(3) 0.0547(5) 0.06498(11) 0.0949(10) Uani d . 1 1
H H4 0.3596 -0.0552 0.0470 0.114 Uiso calc R 1 1
C C5 0.4883(3) 0.0607(4) 0.10335(9) 0.0729(7) Uani d . 1 1
H H5 0.5395 -0.0421 0.1120 0.088 Uiso calc R 1 1
C C6 0.51486(19) 0.2287(3) 0.12797(8) 0.0565(5) Uani d . 1 1
C C7 0.71826(18) 0.1761(3) 0.19213(8) 0.0494(5) Uani d . 1 1
H H7A 0.8039 0.2227 0.1783 0.059 Uiso calc R 1 1
H H7B 0.7091 0.0518 0.1783 0.059 Uiso calc R 1 1
C C8 0.71913(16) 0.1753(2) 0.25811(8) 0.0414(4) Uani d . 1 1
H H8 0.6279 0.1496 0.2722 0.050 Uiso calc R 1 1
C C9 0.81229(19) 0.0262(3) 0.27800(11) 0.0543(5) Uani d . 1 1
C C10 0.8540(3) -0.1888(3) 0.35086(17) 0.1108(12) Uani d . 1 1
H H10A 0.8094 -0.2479 0.3827 0.166 Uiso calc R 1 1
H H10B 0.9308 -0.1229 0.3650 0.166 Uiso calc R 1 1
H H10C 0.8829 -0.2787 0.3233 0.166 Uiso calc R 1 1
C C11 0.76835(17) 0.3568(2) 0.28451(8) 0.0426(4) Uani d . 1 1
H H11 0.8516 0.3934 0.2648 0.051 Uiso calc R 1 1
C C12 0.6665(2) 0.5738(3) 0.21970(8) 0.0569(5) Uani d . 1 1
H H12A 0.7580 0.5838 0.2052 0.068 Uiso calc R 1 1
H H12B 0.6294 0.6959 0.2221 0.068 Uiso calc R 1 1
C C13 0.5859(2) 0.4662(3) 0.17812(8) 0.0529(5) Uani d . 1 1
C C14 0.79603(19) 0.3405(2) 0.34844(9) 0.0451(4) Uani d . 1 1
C C15 0.9245(2) 0.3012(3) 0.36803(9) 0.0599(5) Uani d . 1 1
H H15 0.9954 0.2906 0.3418 0.072 Uiso calc R 1 1
C C16 0.9471(3) 0.2780(4) 0.42653(11) 0.0803(7) Uani d . 1 1
H H16 1.0334 0.2501 0.4394 0.096 Uiso calc R 1 1
C C17 0.8469(3) 0.2949(4) 0.46535(12) 0.0863(8) Uani d . 1 1
H H17 0.8644 0.2791 0.5047 0.104 Uiso calc R 1 1
C C18 0.7184(3) 0.3354(4) 0.44701(11) 0.0790(7) Uani d . 1 1
H H18 0.6491 0.3477 0.4739 0.095 Uiso calc R 1 1
C C19 0.6932(2) 0.3577(3) 0.38873(9) 0.0584(5) Uani d . 1 1
H H19 0.6063 0.3845 0.3763 0.070 Uiso calc R 1 1
N N1 0.4836(2) 0.5295(3) 0.14829(7) 0.0704(6) Uani d . 1 1
N N2 0.61033(15) 0.2858(2) 0.16772(7) 0.0495(4) Uani d . 1 1
O O1 0.66982(12) 0.49625(16) 0.27650(5) 0.0493(3) Uani d . 1 1
O O2 0.92024(16) -0.0028(3) 0.25663(8) 0.0875(6) Uani d . 1 1
O O3 0.76188(15) -0.06347(19) 0.32311(8) 0.0731(5) Uani d . 1 1

loop_
_atom_site_aniso_label
_atom_site_aniso_U_11
_atom_site_aniso_U_22
_atom_site_aniso_U_33
_atom_site_aniso_U_12
_atom_site_aniso_U_13
_atom_site_aniso_U_23
C1 0.0537(11) 0.113(2) 0.0338(10) 0.0156(13) 0.0052(10) 0.0122(12)
C2 0.0676(16) 0.179(3) 0.0431(13) 0.0294(19) -0.0003(12) 0.0169(18)
C3 0.0673(18) 0.214(4) 0.0416(14) -0.009(2) -0.0098(12) 0.008(2)
C4 0.0818(18) 0.154(3) 0.0486(14) -0.038(2) -0.0044(14) -0.0103(17)
C5 0.0713(14) 0.101(2) 0.0468(12) -0.0204(14) 0.0004(10) -0.0019(12)
C6 0.0467(10) 0.0880(16) 0.0348(9) -0.0028(11) 0.0047(8) 0.0045(10)
C7 0.0430(10) 0.0484(11) 0.0569(12) 0.0063(8) -0.0022(9) -0.0057(9)
C8 0.0315(8) 0.0407(9) 0.0520(11) 0.0019(7) -0.0012(8) -0.0017(8)
C9 0.0509(11) 0.0426(11) 0.0694(13) 0.0080(9) -0.0161(11) -0.0093(11)
C10 0.125(2) 0.0531(15) 0.154(3) -0.0007(15) -0.064(2) 0.0333(17)
C11 0.0382(9) 0.0372(9) 0.0523(11) -0.0003(7) 0.0047(8) 0.0020(8)
C12 0.0711(13) 0.0446(11) 0.0549(12) 0.0122(9) 0.0081(10) 0.0090(10)
C13 0.0549(11) 0.0600(13) 0.0438(10) 0.0164(10) 0.0099(9) 0.0085(9)
C14 0.0511(11) 0.0342(9) 0.0499(10) -0.0061(8) -0.0018(9) 0.0030(8)
C15 0.0531(12) 0.0653(13) 0.0613(12) -0.0099(10) -0.0080(10) 0.0026(11)
C16 0.0722(16) 0.0975(19) 0.0713(17) -0.0075(15) -0.0227(14) 0.0070(14)
C17 0.108(2) 0.099(2) 0.0517(13) -0.0040(17) -0.0174(15) 0.0100(14)
C18 0.0915(18) 0.0936(19) 0.0520(13) 0.0024(15) 0.0063(13) 0.0069(13)
C19 0.0614(12) 0.0608(13) 0.0529(12) 0.0035(10) -0.0024(10) 0.0040(10)
N1 0.0707(12) 0.0952(15) 0.0453(9) 0.0331(11) 0.0072(9) 0.0167(11)
N2 0.0443(8) 0.0604(10) 0.0439(8) 0.0048(7) -0.0012(7) 0.0036(8)
O1 0.0583(7) 0.0422(7) 0.0473(7) 0.0116(6) 0.0064(6) 0.0032(6)
O2 0.0660(9) 0.1071(14) 0.0894(12) 0.0453(9) -0.0061(9) -0.0073(10)
O3 0.0724(9) 0.0452(8) 0.1017(13) -0.0065(7) -0.0233(9) 0.0245(8)

loop_
_atom_type_symbol
_atom_type_description
_atom_type_scat_dispersion_real
_atom_type_scat_dispersion_imag
_atom_type_scat_source
C C 0.0033 0.0016 'International Tables Vol C Tables 4.2.6.8 and 6.1.1.4'
H H 0.0000 0.0000 'International Tables Vol C Tables 4.2.6.8 and 6.1.1.4'
N N 0.0061 0.0033 'International Tables Vol C Tables 4.2.6.8 and 6.1.1.4'
O O 0.0106 0.0060 'International Tables Vol C Tables 4.2.6.8 and 6.1.1.4'

loop_
_geom_angle_atom_site_label_1
_geom_angle_atom_site_label_2
_geom_angle_atom_site_label_3
_geom_angle
N1 C1 C6 110.23(18)
N1 C1 C2 130.3(3)
C6 C1 C2 119.4(3)
C3 C2 C1 118.0(3)
C3 C2 H2 121.0
C1 C2 H2 121.0
C2 C3 C4 121.8(3)
C2 C3 H3 119.1
C4 C3 H3 119.1
C3 C4 C5 122.1(3)
C3 C4 H4 119.0
C5 C4 H4 119.0
C6 C5 C4 115.9(3)
C6 C5 H5 122.1
C4 C5 H5 122.1
C5 C6 N2 132.3(2)
C5 C6 C1 122.7(2)
N2 C6 C1 105.0(2)
N2 C7 C8 113.17(15)
N2 C7 H7A 108.9
C8 C7 H7A 108.9
N2 C7 H7B 108.9
C8 C7 H7B 108.9
H7A C7 H7B 107.8
C9 C8 C7 108.13(15)
C9 C8 C11 108.21(13)
C7 C8 C11 113.10(15)
C9 C8 H8 109.1
C7 C8 H8 109.1
C11 C8 H8 109.1
O2 C9 O3 124.79(19)
O2 C9 C8 123.6(2)
O3 C9 C8 111.53(17)
O3 C10 H10A 109.5
O3 C10 H10B 109.5
H10A C10 H10B 109.5
O3 C10 H10C 109.5
H10A C10 H10C 109.5
H10B C10 H10C 109.5
O1 C11 C14 108.00(14)
O1 C11 C8 110.51(13)
C14 C11 C8 112.06(14)
O1 C11 H11 108.7
C14 C11 H11 108.7
C8 C11 H11 108.7
O1 C12 C13 113.21(16)
O1 C12 H12A 108.9
C13 C12 H12A 108.9
O1 C12 H12B 108.9
C13 C12 H12B 108.9
H12A C12 H12B 107.7
N1 C13 N2 112.87(19)
N1 C13 C12 124.78(19)
N2 C13 C12 122.34(17)
C15 C14 C19 118.68(18)
C15 C14 C11 120.32(18)
C19 C14 C11 120.95(16)
C16 C15 C14 119.7(2)
C16 C15 H15 120.2
C14 C15 H15 120.2
C17 C16 C15 121.3(2)
C17 C16 H16 119.3
C15 C16 H16 119.3
C16 C17 C18 120.1(2)
C16 C17 H17 119.9
C18 C17 H17 119.9
C19 C18 C17 119.6(2)
C19 C18 H18 120.2
C17 C18 H18 120.2
C18 C19 C14 120.6(2)
C18 C19 H19 119.7
C14 C19 H19 119.7
C13 N1 C1 105.17(18)
C13 N2 C6 106.70(17)
C13 N2 C7 126.82(17)
C6 N2 C7 126.45(17)
C12 O1 C11 114.83(14)
C9 O3 C10 115.0(2)

loop_
_geom_bond_atom_site_label_1
_geom_bond_atom_site_label_2
_geom_bond_distance
C1 N1 1.379(3)
C1 C6 1.395(3)
C1 C2 1.397(3)
C2 C3 1.360(5)
C2 H2 0.9300
C3 C4 1.374(5)
C3 H3 0.9300
C4 C5 1.387(4)
C4 H4 0.9300
C5 C6 1.382(3)
C5 H5 0.9300
C6 N2 1.382(3)
C7 N2 1.452(2)
C7 C8 1.519(3)
C7 H7A 0.9700
C7 H7B 0.9700
C8 C9 1.503(3)
C8 C11 1.543(2)
C8 H8 0.9800
C9 O2 1.198(2)
C9 O3 1.327(3)
C10 O3 1.445(3)
C10 H10A 0.9600
C10 H10B 0.9600
C10 H10C 0.9600
C11 O1 1.427(2)
C11 C14 1.502(3)
C11 H11 0.9800
C12 O1 1.427(2)
C12 C13 1.476(3)
C12 H12A 0.9700
C12 H12B 0.9700
C13 N1 1.311(3)
C13 N2 1.366(2)
C14 C15 1.383(3)
C14 C19 1.385(3)
C15 C16 1.376(3)
C15 H15 0.9300
C16 C17 1.343(4)
C16 H16 0.9300
C17 C18 1.375(4)
C17 H17 0.9300
C18 C19 1.375(3)
C18 H18 0.9300
C19 H19 0.9300

loop_
_geom_hbond_atom_site_label_D
_geom_hbond_atom_site_label_H
_geom_hbond_atom_site_label_A
_geom_hbond_site_symmetry_A
_geom_hbond_distance_DH
_geom_hbond_distance_HA
_geom_hbond_distance_DA
_geom_hbond_angle_DHA
C8 H8 O2 4_455 0.98 2.35 3.225(2) 148

loop_
_geom_torsion_atom_site_label_1
_geom_torsion_atom_site_label_2
_geom_torsion_atom_site_label_3
_geom_torsion_atom_site_label_4
_geom_torsion
N1 C1 C2 C3 -177.7(3)
C6 C1 C2 C3 -1.5(3)
C1 C2 C3 C4 1.4(4)
C2 C3 C4 C5 -0.3(4)
C3 C4 C5 C6 -0.8(4)
C4 C5 C6 N2 179.0(2)
C4 C5 C6 C1 0.7(3)
N1 C1 C6 C5 177.41(19)
C2 C1 C6 C5 0.5(3)
N1 C1 C6 N2 -1.3(2)
C2 C1 C6 N2 -178.24(18)
N2 C7 C8 C9 167.11(15)
N2 C7 C8 C11 -73.09(19)
C7 C8 C9 O2 43.1(2)
C11 C8 C9 O2 -79.7(2)
C7 C8 C9 O3 -139.11(17)
C11 C8 C9 O3 98.05(18)
C9 C8 C11 O1 -168.75(16)
C7 C8 C11 O1 71.48(17)
C9 C8 C11 C14 -48.3(2)
C7 C8 C11 C14 -168.02(15)
O1 C12 C13 N1 123.32(19)
O1 C12 C13 N2 -55.5(2)
O1 C11 C14 C15 -144.36(17)
C8 C11 C14 C15 93.7(2)
O1 C11 C14 C19 38.0(2)
C8 C11 C14 C19 -83.9(2)
C19 C14 C15 C16 0.8(3)
C11 C14 C15 C16 -176.87(19)
C14 C15 C16 C17 -0.8(4)
C15 C16 C17 C18 0.2(4)
C16 C17 C18 C19 0.3(4)
C17 C18 C19 C14 -0.3(4)
C15 C14 C19 C18 -0.3(3)
C11 C14 C19 C18 177.4(2)
N2 C13 N1 C1 -0.5(2)
C12 C13 N1 C1 -179.41(18)
C6 C1 N1 C13 1.1(2)
C2 C1 N1 C13 177.6(2)
N1 C13 N2 C6 -0.3(2)
C12 C13 N2 C6 178.63(16)
N1 C13 N2 C7 177.88(17)
C12 C13 N2 C7 -3.2(3)
C5 C6 N2 C13 -177.6(2)
C1 C6 N2 C13 1.0(2)
C5 C6 N2 C7 4.2(3)
C1 C6 N2 C7 -177.23(17)
C8 C7 N2 C13 56.5(2)
C8 C7 N2 C6 -125.66(19)
C13 C12 O1 C11 83.6(2)
C14 C11 O1 C12 158.78(15)
C8 C11 O1 C12 -78.33(18)
O2 C9 O3 C10 7.4(3)
C8 C9 O3 C10 -170.35(19)
